data_7117525
loop_
_publ_author_name
'Lei Mei'
'Lin Wang'
'Li-yong Yuan'
'Shu-wen An'
'Yu-liang Zhao'
'Zhi-fang Chai'
'Peter C. Burns'
'Wei-qun Shi'

_publ_section_title
;
 Supramolecular inclusion-based molecular integral rigidity: a feasible
 strategy for controlling the structural connectivity of uranyl
 polyrotaxane networks
;
_journal_name_full Chem.Commun.
_journal_page_first 11990
_journal_paper_doi 10.1039/C5cc04409J
_journal_volume 51
_journal_year 2015
_chemical_formula_sum 'C108 H112 Br2 N52 O34 U'
_chemical_formula_weight 3080.35
_chemical_name_systematic u2
_space_group_IT_number 2
_symmetry_cell_setting triclinic
_symmetry_space_group_name_Hall '-P 1'
_symmetry_space_group_name_H-M 'P -1'
_atom_sites_solution_hydrogens geom
_atom_sites_solution_primary direct
_atom_sites_solution_secondary difmap
_audit_block_doi 10.5517/cc14j2h7
_audit_creation_method SHELXL-97
_audit_update_record
;
2015-04-07 deposited with the CCDC.
2015-06-22 downloaded from the CCDC.
;
_cell_angle_alpha 90.039(3)
_cell_angle_beta 97.817(3)
_cell_angle_gamma 91.364(3)
_cell_formula_units_Z 1
_cell_length_a 12.6611(4)
_cell_length_b 15.3936(6)
_cell_length_c 17.0052(7)
_cell_measurement_temperature 293(2)
_cell_volume 3282.6(2)
_computing_structure_refinement 'SHELXL-97 (Sheldrick, 1997)'
_computing_structure_solution 'SHELXS-97 (Sheldrick, 1990)'
_diffrn_ambient_temperature 293(2)
_diffrn_measured_fraction_theta_full 0.994
_diffrn_measured_fraction_theta_max 0.994
_diffrn_radiation_monochromator graphite
_diffrn_radiation_source 'fine-focus sealed tube'
_diffrn_radiation_type MoK\a
_diffrn_radiation_wavelength 0.71073
_diffrn_reflns_av_R_equivalents 0.1399
_diffrn_reflns_av_sigmaI/netI 0.1164
_diffrn_reflns_limit_h_max 14
_diffrn_reflns_limit_h_min -14
_diffrn_reflns_limit_k_max 18
_diffrn_reflns_limit_k_min -16
_diffrn_reflns_limit_l_max 19
_diffrn_reflns_limit_l_min -20
_diffrn_reflns_number 23736
_diffrn_reflns_theta_full 24.71
_diffrn_reflns_theta_max 24.71
_diffrn_reflns_theta_min 2.91
_exptl_absorpt_coefficient_mu 1.942
_exptl_crystal_colour yellow
_exptl_crystal_density_diffrn 1.558
_exptl_crystal_density_method 'not measured'
_exptl_crystal_description prism
_exptl_crystal_F_000 1558
_refine_diff_density_max 4.342
_refine_diff_density_min -3.021
_refine_diff_density_rms 0.334
_refine_ls_extinction_method none
_refine_ls_goodness_of_fit_ref 1.768
_refine_ls_hydrogen_treatment mixed
_refine_ls_matrix_type full
_refine_ls_number_parameters 869
_refine_ls_number_reflns 11119
_refine_ls_number_restraints 279
_refine_ls_restrained_S_all 2.180
_refine_ls_R_factor_all 0.1763
_refine_ls_R_factor_gt 0.1536
_refine_ls_shift/su_max 0.005
_refine_ls_shift/su_mean 0.000
_refine_ls_structure_factor_coef Fsqd
_refine_ls_weighting_details 'calc w=1/[\s^2^(Fo^2^)+(0.2000P)^2^+0.0000P] where P=(Fo^2^+2Fc^2^)/3'
_refine_ls_weighting_scheme calc
_refine_ls_wR_factor_gt 0.3816
_refine_ls_wR_factor_ref 0.4181
_reflns_number_gt 9534
_reflns_number_total 11119
_reflns_threshold_expression >2sigma(I)
_cod_data_source_file c5cc04409j2.cif
_cod_data_source_block 2
_cod_original_sg_symbol_H-M P-1
_cod_database_code 7117525

loop_
_symmetry_equiv_pos_as_xyz
'x, y, z'
'-x, -y, -z'

loop_
_atom_site_label
_atom_site_type_symbol
_atom_site_fract_x
_atom_site_fract_y
_atom_site_fract_z
_atom_site_U_iso_or_equiv
_atom_site_adp_type
_atom_site_occupancy
_atom_site_symmetry_multiplicity
_atom_site_calc_flag
_atom_site_refinement_flags
_atom_site_disorder_assembly
_atom_site_disorder_group
U1 U 1.0000 0.0000 0.5000 0.0410(2) Uani 1 2 d SU . .
O7 O 0.1570(14) 0.6122(10) 0.4509(9) 0.098(4) Uani 1 1 d U . .
N19 N 0.1675(13) 0.1217(12) 0.0060(10) 0.078(4) Uani 1 1 d U . .
O14 O 0.3505(10) 0.1460(9) 0.1964(9) 0.073(4) Uani 1 1 d U . .
O13 O 0.6324(12) 0.0841(12) 0.2710(9) 0.097(5) Uani 1 1 d U . .
O10 O 0.5964(18) 0.5461(14) 0.2512(10) 0.120(5) Uani 1 1 d U . .
O15 O 0.4986(13) 0.2704(11) -0.1187(8) 0.091(4) Uani 1 1 d U . .
O16 O 0.1565(11) 0.0019(9) 0.0873(9) 0.076(4) Uani 1 1 d U . .
N17 N 0.3589(14) 0.2629(12) -0.0442(10) 0.083(4) Uani 1 1 d U . .
N20 N 0.2986(13) 0.2197(12) 0.0813(10) 0.076(4) Uani 1 1 d U . .
O12 O 0.6865(13) -0.1200(12) 0.2188(9) 0.101(5) Uani 1 1 d U . .
N28 N 0.3480(19) 0.7185(14) 0.3228(12) 0.113(4) Uani 1 1 d U . .
N29 N 0.2171(16) 0.6022(12) 0.3294(11) 0.099(4) Uani 1 1 d U . .
N30 N 0.1506(18) 0.4844(12) 0.3865(10) 0.093(4) Uani 1 1 d U . .
N18 N 0.2271(15) 0.1682(13) -0.1152(10) 0.093(5) Uani 1 1 d U . .
N21 N 0.4660(13) 0.2367(11) 0.1387(9) 0.075(4) Uani 1 1 d U . .
N22 N 0.7782(13) 0.1048(12) 0.2057(10) 0.080(3) Uani 1 1 d U . .
N26 N 0.6472(18) 0.7758(11) 0.4851(11) 0.094(4) Uani 1 1 d U . .
N24 N 0.8190(12) -0.0372(12) 0.1709(11) 0.081(3) Uani 1 1 d U . .
O17 O 0.7619(13) 0.1971(11) -0.0485(9) 0.087(4) Uani 1 1 d U . .
N27 N 0.4975(19) 0.7785(14) 0.3802(12) 0.114(4) Uani 1 1 d U . .
O6 O 0.3522(17) 0.7865(10) 0.4491(13) 0.108(4) Uani 1 1 d U . .
N23 N 0.8254(13) 0.1479(13) 0.0759(11) 0.082(3) Uani 1 1 d U . .
N31 N 0.1702(19) 0.3747(11) 0.4886(10) 0.100(5) Uani 1 1 d U . .
O8 O 0.4329(13) 0.2242(13) 0.4005(11) 0.111(5) Uani 1 1 d U . .
N1 N 0.8835(15) 0.0057(12) 0.0493(11) 0.091(4) Uani 1 1 d U . .
N2 N 0.7504(17) 0.6883(11) 0.4036(10) 0.090(4) Uani 1 1 d U . .
C111 C 0.1955(18) 0.2852(13) 0.4603(13) 0.084(4) Uani 1 1 d U . .
N4 N 0.2645(14) 0.2839(13) 0.4076(11) 0.093(4) Uani 1 1 d U . .
N6 N 0.7004(15) 0.2458(13) 0.0603(10) 0.081(3) Uani 1 1 d U . .
N7 N 0.5191(14) 0.2969(13) 0.0154(10) 0.081(4) Uani 1 1 d U . .
N9 N 0.3062(17) 0.5113(14) 0.2432(12) 0.103(4) Uani 1 1 d U . .
C112 C 0.8314(15) 0.0279(14) 0.2288(10) 0.081(4) Uani 1 1 d U . .
H11A H 0.9068 0.0415 0.2426 0.098 Uiso 1 1 calc R . .
H11B H 0.8052 0.0057 0.2761 0.098 Uiso 1 1 calc R . .
N32 N 0.6460(15) 0.2025(14) 0.1911(11) 0.086(4) Uani 1 1 d U . .
N12 N 0.4411(19) 0.6212(14) 0.2528(12) 0.116(4) Uani 1 1 d U . .
C113 C 0.1399(16) 0.1393(13) -0.0778(13) 0.078(5) Uani 1 1 d U . .
H113 H 0.0819 0.1807 -0.0864 0.093 Uiso 1 1 calc R . .
N15 N 0.2523(14) 0.3908(12) 0.3016(10) 0.083(3) Uani 1 1 d U . .
O9 O 0.3970(15) 0.3854(12) 0.2437(10) 0.100(4) Uani 1 1 d U . .
C2 C 0.749(2) 0.7557(13) 0.4636(16) 0.099(5) Uani 1 1 d U . .
H2 H 0.7868 0.8084 0.4499 0.119 Uiso 1 1 calc R . .
C3 C 0.8944(15) -0.0539(15) 0.1154(13) 0.082(4) Uani 1 1 d U . .
H3 H 0.9679 -0.0548 0.1422 0.099 Uiso 1 1 calc R . .
C4 C 0.2729(19) 0.2564(16) -0.1101(12) 0.095(6) Uani 1 1 d U . .
H4A H 0.3001 0.2709 -0.1593 0.114 Uiso 1 1 calc R . .
H4B H 0.2181 0.2974 -0.1024 0.114 Uiso 1 1 calc R . .
C5 C 0.4616(18) 0.2773(14) -0.0509(13) 0.080(4) Uani 1 1 d U . .
C6 C 0.099(2) 0.4331(15) 0.4474(13) 0.095(5) Uani 1 1 d U . .
H6A H 0.0748 0.4728 0.4849 0.114 Uiso 1 1 calc R . .
H6B H 0.0375 0.4010 0.4211 0.114 Uiso 1 1 calc R . .
C8 C 0.3600(19) 0.2418(14) 0.4332(13) 0.084(5) Uani 1 1 d U . .
C10 C 0.3702(15) 0.1960(14) 0.1440(11) 0.065(4) Uani 1 1 d U . .
C11 C 0.1692(19) 0.4498(15) 0.3058(13) 0.087(3) Uani 1 1 d U . .
H11 H 0.1023 0.4279 0.2758 0.104 Uiso 1 1 calc R . .
C12 C 0.3407(17) 0.2874(13) 0.0335(12) 0.074(4) Uani 1 1 d U . .
H12 H 0.2958 0.3385 0.0311 0.089 Uiso 1 1 calc R . .
C13 C 0.8149(14) 0.1727(15) 0.1551(12) 0.078(3) Uani 1 1 d U . .
H13 H 0.8822 0.1989 0.1808 0.093 Uiso 1 1 calc R . .
C14 C 0.391(2) 0.7636(14) 0.3947(16) 0.099(4) Uani 1 1 d U . .
C16 C 0.1485(14) 0.0371(14) 0.0242(11) 0.065(4) Uani 1 1 d U . .
C17 C 0.9094(16) 0.0995(14) 0.0540(14) 0.082(4) Uani 1 1 d U . .
H17A H 0.9724 0.1095 0.0924 0.098 Uiso 1 1 calc R . .
H17B H 0.9256 0.1193 0.0027 0.098 Uiso 1 1 calc R . .
C20 C 0.575(2) 0.8273(14) 0.4382(15) 0.096(5) Uani 1 1 d U . .
H20A H 0.6141 0.8685 0.4095 0.115 Uiso 1 1 calc R . .
H20B H 0.5354 0.8603 0.4727 0.115 Uiso 1 1 calc R . .
C21 C 0.7542(16) -0.1110(15) 0.1713(12) 0.087(5) Uani 1 1 d U . .
N25 N 0.5959(19) 0.6849(14) 0.3036(13) 0.117(4) Uani 1 1 d U . .
C23 C 0.6798(14) 0.1267(15) 0.2240(11) 0.081(4) Uani 1 1 d U . .
C24 C 0.7286(15) 0.2398(16) 0.1467(12) 0.081(3) Uani 1 1 d U . .
H24 H 0.7560 0.2958 0.1694 0.097 Uiso 1 1 calc R . .
C27 C 0.1727(19) 0.5719(14) 0.3963(12) 0.096(5) Uani 1 1 d U . .
C28 C 0.4491(17) 0.3070(15) 0.0846(12) 0.078(4) Uani 1 1 d U . .
H28 H 0.4548 0.3645 0.1099 0.093 Uiso 1 1 calc R . .
C30 C 0.7614(15) 0.1980(14) 0.0203(12) 0.076(4) Uani 1 1 d U . .
C31 C 0.5509(17) 0.2452(18) 0.2037(11) 0.082(5) Uani 1 1 d U . .
H31A H 0.5675 0.3065 0.2132 0.098 Uiso 1 1 calc R . .
H31B H 0.5263 0.2216 0.2511 0.098 Uiso 1 1 calc R . .
O11 O 0.8215(18) 0.5540(10) 0.3950(9) 0.109(6) Uani 1 1 d U . .
C35 C 0.327(2) 0.4220(16) 0.2609(11) 0.085(4) Uani 1 1 d U . .
C36 C 0.209(2) 0.5386(16) 0.2674(14) 0.099(4) Uani 1 1 d U . .
H36 H 0.1587 0.5562 0.2217 0.119 Uiso 1 1 calc R . .
C37 C 0.6328(17) 0.3150(14) 0.0257(12) 0.079(4) Uani 1 1 d U . .
H37A H 0.6473 0.3662 0.0590 0.094 Uiso 1 1 calc R . .
H37B H 0.6534 0.3291 -0.0258 0.094 Uiso 1 1 calc R . .
C39 C 0.553(3) 0.6074(19) 0.2648(14) 0.108(5) Uani 1 1 d U . .
C40 C 0.802(2) 0.6160(12) 0.4335(13) 0.112(7) Uani 1 1 d U . .
C45 C 0.2425(17) 0.3006(14) 0.3174(13) 0.083(4) Uani 1 1 d U . .
H45A H 0.2927 0.2691 0.2906 0.099 Uiso 1 1 calc R . .
H45B H 0.1711 0.2798 0.2970 0.099 Uiso 1 1 calc R . .
C46 C 0.369(2) 0.5650(18) 0.2026(12) 0.115(5) Uani 1 1 d U . .
H46A H 0.3233 0.6004 0.1659 0.138 Uiso 1 1 calc R . .
H46B H 0.4103 0.5293 0.1716 0.138 Uiso 1 1 calc R . .
C47 C 0.1869(16) 0.1895(16) 0.0649(14) 0.076(5) Uani 1 1 d U . .
H47A H 0.1645 0.1685 0.1140 0.092 Uiso 1 1 calc R . .
H47B H 0.1432 0.2386 0.0474 0.092 Uiso 1 1 calc R . .
C48 C 0.234(2) 0.6913(16) 0.3159(17) 0.114(5) Uani 1 1 d U . .
H48A H 0.2004 0.7244 0.3536 0.137 Uiso 1 1 calc R . .
H48B H 0.1999 0.7054 0.2631 0.137 Uiso 1 1 calc R . .
C62 C 0.413(2) 0.7062(18) 0.2660(15) 0.115(4) Uani 1 1 d U . .
H62 H 0.3845 0.7341 0.2161 0.139 Uiso 1 1 calc R . .
C82 C 0.518(2) 0.7543(16) 0.3053(14) 0.110(4) Uani 1 1 d U . .
H82 H 0.5364 0.8047 0.2741 0.133 Uiso 1 1 calc R . .
O1 O 1.0841(11) 0.0707(8) 0.5637(7) 0.057(3) Uani 1 1 d U . .
C110 C 0.709(2) 0.6967(19) 0.3202(16) 0.124(6) Uani 1 1 d U . .
H11C H 0.7284 0.7540 0.3022 0.148 Uiso 1 1 calc R . .
H11D H 0.7423 0.6543 0.2901 0.148 Uiso 1 1 calc R . .
N33 N 0.6198(9) 0.0605(9) 0.7797(6) 0.078(4) Uani 1 1 d GU . .
C1 C 0.5633(10) 0.0177(10) 0.7146(8) 0.078(5) Uani 1 1 d GU . .
H1 H 0.4932 -0.0010 0.7161 0.094 Uiso 1 1 calc R . .
C15 C 0.6115(15) 0.0030(12) 0.6473(8) 0.108(7) Uani 1 1 d GU . .
H15 H 0.5737 -0.0256 0.6037 0.130 Uiso 1 1 calc R . .
C7 C 0.7163(15) 0.0309(14) 0.6451(9) 0.199(6) Uani 1 1 d GU . .
C9 C 0.7728(10) 0.0736(14) 0.7102(10) 0.122(8) Uani 1 1 d GU . .
H9 H 0.8429 0.0924 0.7087 0.147 Uiso 1 1 calc R . .
C22 C 0.7246(9) 0.0884(11) 0.7775(8) 0.115(8) Uani 1 1 d GU . .
H22 H 0.7624 0.1170 0.8211 0.138 Uiso 1 1 calc R . .
C115 C 0.5604(17) 0.0053(14) 0.9002(11) 0.070(5) Uani 1 1 d U . .
H11E H 0.6279 -0.0217 0.9178 0.084 Uiso 1 1 calc R . .
H11F H 0.5134 -0.0378 0.8711 0.084 Uiso 1 1 calc R . .
C114 C 0.5108(19) 0.0360(15) 0.9731(14) 0.077(5) Uani 1 1 d U . .
H11G H 0.5588 0.0782 1.0025 0.092 Uiso 1 1 calc R . .
H11H H 0.4445 0.0646 0.9551 0.092 Uiso 1 1 calc R . .
C116 C 0.578(2) 0.0791(16) 0.8472(14) 0.089(5) Uani 1 1 d U . .
H11I H 0.5101 0.1066 0.8322 0.107 Uiso 1 1 calc R . .
H11J H 0.6249 0.1214 0.8775 0.107 Uiso 1 1 calc R . .
Br1 Br 0.0045(8) 0.3515(6) 0.1174(5) 0.230(3) Uani 1 1 d . . .
C19 C 0.6705(10) 0.2677(8) 0.4090(7) 0.117(7) Uani 1 1 d GDU . .
H19 H 0.6111 0.2514 0.4327 0.141 Uiso 1 1 calc R . .
N1A N 0.6738(11) 0.3475(8) 0.3711(8) 0.117(4) Uani 1 1 d GU . .
C1B C 0.7626(12) 0.3720(7) 0.3357(8) 0.107(5) Uani 1 1 d GU . .
H1B H 0.7648 0.4254 0.3103 0.129 Uiso 1 1 calc R . .
C1C C 0.8481(10) 0.3166(9) 0.3381(8) 0.130(6) Uani 1 1 d GU . .
H1C H 0.9075 0.3329 0.3144 0.156 Uiso 1 1 calc R . .
C1D C 0.8448(10) 0.2368(8) 0.3759(8) 0.067(4) Uani 1 1 d GDU . .
C1E C 0.7560(11) 0.2123(7) 0.4114(8) 0.106(5) Uani 1 1 d GU . .
H1E H 0.7538 0.1589 0.4367 0.127 Uiso 1 1 calc R . .
C18 C 0.9188(16) 0.1651(14) 0.3938(19) 0.105(5) Uani 1 1 d U . .
O4 O 0.903(2) 0.1164(12) 0.4448(14) 0.181(6) Uani 1 1 d U . .
C1F C 0.603(3) 0.4310(18) 0.4558(16) 0.119(6) Uani 1 1 d U . .
H1FA H 0.6638 0.4715 0.4639 0.142 Uiso 1 1 calc R . .
H1FB H 0.6150 0.3827 0.4923 0.142 Uiso 1 1 calc R . .
C1G C 0.582(3) 0.405(2) 0.3814(16) 0.120(6) Uani 1 1 d U . .
H1GA H 0.5786 0.4541 0.3453 0.144 Uiso 1 1 calc R . .
H1GB H 0.5142 0.3728 0.3725 0.144 Uiso 1 1 calc R . .
C1H C 0.508(2) 0.471(2) 0.4605(15) 0.125(7) Uani 1 1 d U . .
H1HA H 0.4527 0.4259 0.4545 0.150 Uiso 1 1 calc R . .
H1HB H 0.4947 0.5087 0.4148 0.150 Uiso 1 1 calc R . .
C1I C 0.776(2) 0.015(3) 0.573(3) 0.146(10) Uani 1 1 d U . .
O2 O 0.8738(16) 0.024(2) 0.5788(11) 0.154(8) Uani 1 1 d U . .
O3 O 0.729(3) -0.012(3) 0.5127(18) 0.194(13) Uani 1 1 d U . .
O5 O 0.996(2) 0.192(3) 0.337(2) 0.235(11) Uani 1 1 d U . .
H111 H 0.140(10) 0.251(8) 0.412(7) 0.02(3) Uiso 1 1 d . . .

loop_
_atom_site_aniso_label
_atom_site_aniso_U_11
_atom_site_aniso_U_22
_atom_site_aniso_U_33
_atom_site_aniso_U_23
_atom_site_aniso_U_13
_atom_site_aniso_U_12
U1 0.0322(3) 0.0316(3) 0.0616(5) 0.0020(3) 0.0142(3) 0.0066(3)
O7 0.128(11) 0.069(7) 0.078(7) 0.022(5) -0.049(7) -0.040(7)
N19 0.068(8) 0.092(7) 0.066(7) 0.034(5) -0.016(6) -0.035(7)
O14 0.057(6) 0.078(8) 0.079(8) 0.035(6) -0.010(6) -0.009(6)
O13 0.076(7) 0.139(11) 0.067(8) 0.041(7) -0.008(6) -0.047(8)
O10 0.154(10) 0.133(9) 0.069(10) 0.008(8) 0.016(10) -0.078(7)
O15 0.103(9) 0.102(10) 0.059(6) 0.035(6) -0.011(6) -0.050(8)
O16 0.066(7) 0.080(8) 0.072(7) 0.035(6) -0.016(6) -0.018(6)
N17 0.080(6) 0.104(11) 0.055(6) 0.039(6) -0.023(5) -0.041(8)
N20 0.062(6) 0.087(9) 0.071(8) 0.031(7) -0.013(6) -0.025(6)
O12 0.090(8) 0.129(11) 0.075(8) 0.044(8) -0.010(6) -0.066(8)
N28 0.135(7) 0.108(10) 0.077(7) 0.054(6) -0.044(6) -0.065(7)
N29 0.114(10) 0.088(6) 0.073(7) 0.042(5) -0.054(6) -0.045(7)
N30 0.131(12) 0.071(6) 0.060(7) 0.023(5) -0.039(6) -0.036(7)
N18 0.088(9) 0.116(10) 0.061(8) 0.046(8) -0.033(6) -0.055(8)
N21 0.076(6) 0.088(9) 0.051(7) 0.024(6) -0.021(5) -0.040(6)
N22 0.066(6) 0.098(6) 0.065(8) 0.018(6) -0.017(5) -0.051(5)
N26 0.127(9) 0.065(8) 0.076(10) 0.020(6) -0.036(6) -0.047(7)
N24 0.062(7) 0.089(7) 0.080(8) 0.039(6) -0.025(5) -0.042(6)
O17 0.095(10) 0.095(10) 0.063(6) 0.019(6) -0.015(6) -0.035(8)
N27 0.136(7) 0.108(11) 0.079(8) 0.053(6) -0.044(5) -0.069(8)
O6 0.130(10) 0.049(7) 0.128(9) 0.025(7) -0.039(7) -0.015(8)
N23 0.061(7) 0.112(9) 0.066(6) 0.025(6) -0.016(6) -0.039(5)
N31 0.163(13) 0.062(7) 0.056(9) 0.020(5) -0.043(8) -0.055(7)
O8 0.079(7) 0.144(13) 0.100(11) 0.056(9) -0.022(7) -0.056(7)
N1 0.090(10) 0.091(7) 0.077(9) 0.031(7) -0.030(7) -0.051(7)
N2 0.130(11) 0.076(7) 0.052(7) 0.028(5) -0.020(6) -0.061(6)
C111 0.096(8) 0.068(7) 0.076(9) 0.016(8) -0.024(7) -0.055(6)
N4 0.083(7) 0.112(10) 0.072(7) 0.045(7) -0.024(6) -0.060(6)
N6 0.077(7) 0.095(9) 0.062(6) 0.033(6) -0.011(5) -0.037(5)
N7 0.077(5) 0.098(11) 0.060(6) 0.031(7) -0.016(5) -0.035(7)
N9 0.106(8) 0.108(7) 0.078(10) 0.040(6) -0.036(6) -0.062(5)
C112 0.068(8) 0.122(7) 0.040(7) 0.043(5) -0.032(6) -0.052(6)
N32 0.069(6) 0.119(9) 0.064(8) 0.029(7) -0.007(6) -0.035(6)
N12 0.143(7) 0.102(7) 0.084(11) 0.041(7) -0.043(8) -0.076(6)
C113 0.060(8) 0.077(10) 0.084(7) 0.034(7) -0.031(7) -0.017(8)
N15 0.087(7) 0.087(6) 0.062(8) 0.025(6) -0.030(5) -0.053(5)
O9 0.107(8) 0.116(9) 0.066(9) 0.009(8) -0.014(7) -0.060(6)
C2 0.117(9) 0.051(7) 0.112(11) 0.018(7) -0.042(10) -0.053(7)
C3 0.050(7) 0.097(10) 0.088(10) 0.039(7) -0.029(6) -0.032(8)
C4 0.099(10) 0.114(11) 0.059(8) 0.038(9) -0.032(8) -0.054(10)
C5 0.084(7) 0.082(12) 0.064(6) 0.036(8) -0.019(5) -0.027(9)
C6 0.142(16) 0.072(9) 0.061(9) 0.002(8) -0.020(8) -0.038(7)
C8 0.095(8) 0.076(10) 0.068(11) 0.024(8) -0.031(7) -0.055(7)
C10 0.057(7) 0.086(10) 0.049(8) 0.020(7) -0.002(6) -0.014(7)
C11 0.094(8) 0.087(6) 0.063(7) 0.026(6) -0.037(6) -0.045(6)
C12 0.076(7) 0.068(9) 0.068(7) 0.023(6) -0.022(5) -0.031(7)
C13 0.053(6) 0.107(9) 0.062(6) 0.028(6) -0.023(5) -0.049(5)
C14 0.118(8) 0.057(10) 0.100(8) 0.039(7) -0.055(6) -0.027(9)
C16 0.049(8) 0.085(7) 0.055(8) 0.018(7) -0.006(8) -0.020(8)
C17 0.063(8) 0.092(8) 0.084(11) 0.036(7) -0.009(7) -0.044(6)
C20 0.123(10) 0.065(10) 0.087(11) 0.031(7) -0.021(10) -0.045(7)
C21 0.080(9) 0.113(10) 0.055(9) 0.049(8) -0.029(6) -0.057(9)
N25 0.135(7) 0.093(8) 0.101(12) 0.049(7) -0.043(8) -0.068(6)
C23 0.060(6) 0.118(9) 0.055(9) 0.030(7) -0.023(6) -0.052(5)
C24 0.059(7) 0.112(9) 0.062(7) 0.027(6) -0.016(5) -0.045(6)
C27 0.123(13) 0.086(7) 0.055(7) 0.025(5) -0.065(6) -0.051(9)
C28 0.075(7) 0.083(10) 0.066(7) 0.025(7) -0.018(5) -0.030(7)
C30 0.064(8) 0.089(10) 0.063(6) 0.024(7) -0.021(6) -0.046(5)
C31 0.070(7) 0.132(14) 0.037(8) 0.018(9) -0.013(6) -0.034(7)
O11 0.187(17) 0.074(7) 0.053(8) 0.022(6) -0.016(9) -0.051(8)
C35 0.106(8) 0.103(7) 0.032(8) 0.017(7) -0.029(6) -0.055(6)
C36 0.110(8) 0.099(7) 0.069(7) 0.037(6) -0.050(6) -0.047(7)
C37 0.083(7) 0.084(9) 0.061(10) 0.031(8) -0.007(6) -0.042(6)
C39 0.142(8) 0.111(8) 0.056(12) 0.035(8) -0.032(10) -0.069(6)
C40 0.20(2) 0.046(7) 0.061(11) 0.007(6) -0.059(11) -0.062(7)
C45 0.076(10) 0.089(7) 0.071(7) 0.019(8) -0.028(7) -0.045(7)
C46 0.154(10) 0.127(10) 0.044(10) 0.039(7) -0.036(7) -0.083(11)
C47 0.050(7) 0.090(9) 0.086(10) 0.012(8) 0.003(8) -0.011(8)
C48 0.116(8) 0.087(7) 0.115(14) 0.056(8) -0.066(8) -0.038(9)
C62 0.138(7) 0.107(8) 0.079(8) 0.047(7) -0.052(6) -0.066(7)
C82 0.138(7) 0.091(8) 0.081(8) 0.052(7) -0.051(7) -0.069(6)
O1 0.073(6) 0.062(6) 0.036(6) -0.007(5) 0.002(5) 0.000(5)
C110 0.140(8) 0.117(15) 0.090(9) 0.047(9) -0.059(11) -0.068(9)
N33 0.049(6) 0.103(11) 0.079(7) 0.047(6) 0.000(5) -0.013(7)
C1 0.074(9) 0.085(13) 0.079(9) 0.014(8) 0.019(6) 0.019(9)
C15 0.102(9) 0.13(2) 0.097(10) 0.031(11) 0.043(8) 0.026(12)
C7 0.194(10) 0.128(14) 0.310(10) -0.159(12) 0.188(8) -0.109(12)
C9 0.081(11) 0.19(3) 0.107(10) 0.059(11) 0.031(8) 0.026(13)
C22 0.056(8) 0.20(2) 0.084(9) 0.079(10) 0.002(7) -0.018(11)
C115 0.068(10) 0.085(11) 0.052(8) 0.018(7) -0.003(7) -0.022(9)
C114 0.076(11) 0.075(12) 0.082(10) 0.017(9) 0.020(8) -0.019(10)
C116 0.104(12) 0.089(12) 0.073(8) 0.018(8) 0.011(8) -0.046(11)
Br1 0.234(8) 0.240(8) 0.219(7) -0.007(6) 0.055(6) -0.033(6)
C19 0.103(10) 0.126(11) 0.12(2) 0.012(12) -0.006(12) 0.023(9)
N1A 0.190(9) 0.073(7) 0.065(9) -0.021(6) -0.053(7) -0.048(7)
C1B 0.115(8) 0.062(8) 0.115(13) -0.016(8) -0.091(7) -0.014(6)
C1C 0.170(11) 0.060(8) 0.131(18) -0.011(8) -0.078(11) -0.002(8)
C1D 0.075(7) 0.042(6) 0.071(10) -0.015(6) -0.037(6) -0.006(6)
C1E 0.071(8) 0.180(14) 0.061(12) -0.035(11) -0.018(8) 0.028(8)
C18 0.060(7) 0.063(8) 0.172(14) -0.034(7) -0.061(7) 0.027(7)
O4 0.287(16) 0.065(8) 0.146(10) 0.002(7) -0.141(8) 0.045(10)
C1F 0.163(13) 0.103(14) 0.076(10) -0.007(10) -0.019(11) -0.082(10)
C1G 0.148(11) 0.111(13) 0.078(10) 0.008(10) -0.062(9) -0.025(10)
C1H 0.133(13) 0.18(2) 0.053(11) 0.005(11) -0.021(10) -0.096(11)
C1I 0.074(7) 0.18(3) 0.192(12) -0.079(18) 0.059(8) -0.033(16)
O2 0.096(6) 0.29(2) 0.084(9) -0.095(9) 0.057(6) -0.066(12)
O3 0.148(16) 0.30(4) 0.124(12) 0.016(16) -0.001(12) -0.09(2)
O5 0.076(10) 0.45(4) 0.177(16) -0.188(14) 0.004(9) -0.027(14)

loop_
_atom_type_symbol
_atom_type_description
_atom_type_scat_dispersion_real
_atom_type_scat_dispersion_imag
_atom_type_scat_source
C C 0.0033 0.0016 'International Tables Vol C Tables 4.2.6.8 and 6.1.1.4'
H H 0.0000 0.0000 'International Tables Vol C Tables 4.2.6.8 and 6.1.1.4'
Br Br -0.2901 2.4595 'International Tables Vol C Tables 4.2.6.8 and 6.1.1.4'
N N 0.0061 0.0033 'International Tables Vol C Tables 4.2.6.8 and 6.1.1.4'
O O 0.0106 0.0060 'International Tables Vol C Tables 4.2.6.8 and 6.1.1.4'
U U -9.6767 9.6646 'International Tables Vol C Tables 4.2.6.8 and 6.1.1.4'

loop_
_geom_angle_atom_site_label_1
_geom_angle_atom_site_label_2
_geom_angle_atom_site_label_3
_geom_angle
_geom_angle_site_symmetry_1
_geom_angle_site_symmetry_3
O1 U1 O1 180.000(2) . 2_756
O1 U1 O2 93.2(7) . 2_756
O1 U1 O2 86.8(7) 2_756 2_756
O1 U1 O2 86.8(7) . .
O1 U1 O2 93.2(7) 2_756 .
O2 U1 O2 180.000(3) 2_756 .
O1 U1 O4 88.9(6) . 2_756
O1 U1 O4 91.1(6) 2_756 2_756
O2 U1 O4 73.8(11) 2_756 2_756
O2 U1 O4 106.2(11) . 2_756
O1 U1 O4 91.1(6) . .
O1 U1 O4 88.9(6) 2_756 .
O2 U1 O4 106.2(11) 2_756 .
O2 U1 O4 73.8(11) . .
O4 U1 O4 180.0(11) 2_756 .
C16 N19 C47 123.1(17) . .
C16 N19 C113 112.4(16) . .
C47 N19 C113 122.8(18) . .
C5 N17 C12 108.9(16) . .
C5 N17 C4 125.2(19) . .
C12 N17 C4 122(2) . .
C10 N20 C12 112.6(15) . .
C10 N20 C47 126.0(17) . .
C12 N20 C47 121.1(16) . .
C62 N28 C14 118(2) . .
C62 N28 C48 125(2) . .
C14 N28 C48 116(3) . .
C48 N29 C27 122(2) . .
C48 N29 C36 123(2) . .
C27 N29 C36 112.4(17) . .
C27 N30 C6 121(2) . .
C27 N30 C11 113.6(18) . .
C6 N30 C11 124.8(17) . .
C21 N18 C113 110.4(17) 2_655 .
C21 N18 C4 122.7(19) 2_655 .
C113 N18 C4 125(2) . .
C10 N21 C28 108.7(16) . .
C10 N21 C31 124.0(16) . .
C28 N21 C31 118.2(16) . .
C23 N22 C112 125.4(16) . .
C23 N22 C13 108.3(18) . .
C112 N22 C13 126.2(18) . .
C20 N26 C2 123(2) . .
C20 N26 C8 123(2) . 2_666
C2 N26 C8 112.6(19) . 2_666
C21 N24 C112 125.6(19) . .
C21 N24 C3 106.8(19) . .
C112 N24 C3 124.9(14) . .
C82 N27 C14 115.3(19) . .
C82 N27 C20 124(2) . .
C14 N27 C20 121(2) . .
C30 N23 C17 121.3(19) . .
C30 N23 C13 111(2) . .
C17 N23 C13 124.8(17) . .
C40 N31 C6 120(2) 2_666 .
C40 N31 C111 111.7(18) 2_666 .
C6 N31 C111 126.0(16) . .
C16 N1 C3 112.3(17) 2_655 .
C16 N1 C17 121.9(17) 2_655 .
C3 N1 C17 125.6(18) . .
C40 N2 C110 122(2) . .
C40 N2 C2 112.3(16) . .
C110 N2 C2 125(2) . .
N4 C111 N31 115.3(17) . .
N4 C111 C2 107(2) . 2_666
N31 C111 C2 102.2(17) . 2_666
N4 C111 H111 84(7) . .
N31 C111 H111 121(7) . .
C2 C111 H111 127(6) 2_666 .
C111 N4 C8 114.9(18) . .
C111 N4 C45 128.0(18) . .
C8 N4 C45 115(2) . .
C30 N6 C37 124.4(18) . .
C30 N6 C24 113.2(19) . .
C37 N6 C24 120(2) . .
C5 N7 C37 125(2) . .
C5 N7 C28 111.7(18) . .
C37 N7 C28 122.8(16) . .
C46 N9 C36 123(2) . .
C46 N9 C35 125(3) . .
C36 N9 C35 112.6(19) . .
N24 C112 N22 114.2(14) . .
N24 C112 H11A 108.7 . .
N22 C112 H11A 108.7 . .
N24 C112 H11B 108.7 . .
N22 C112 H11B 108.7 . .
H11A C112 H11B 107.6 . .
C23 N32 C31 125.7(18) . .
C23 N32 C24 109.3(19) . .
C31 N32 C24 125(2) . .
C62 N12 C39 114(2) . .
C62 N12 C46 120(2) . .
C39 N12 C46 121(3) . .
N18 C113 N19 113.8(14) . .
N18 C113 C3 105(2) . 2_655
N19 C113 C3 105.6(16) . 2_655
N18 C113 H113 110.6 . .
N19 C113 H113 110.6 . .
C3 C113 H113 110.6 2_655 .
C35 N15 C11 112.6(19) . .
C35 N15 C45 122(2) . .
C11 N15 C45 123.3(18) . .
N26 C2 N2 116.9(17) . .
N26 C2 C111 102(2) . 2_666
N2 C2 C111 104.0(18) . 2_666
N26 C2 H2 111.0 . .
N2 C2 H2 111.0 . .
C111 C2 H2 111.0 2_666 .
N1 C3 N24 112.4(19) . .
N1 C3 C113 103.5(17) . 2_655
N24 C3 C113 105.5(16) . 2_655
N1 C3 H3 111.7 . .
N24 C3 H3 111.7 . .
C113 C3 H3 111.7 2_655 .
N17 C4 N18 109.9(17) . .
N17 C4 H4A 109.7 . .
N18 C4 H4A 109.7 . .
N17 C4 H4B 109.7 . .
N18 C4 H4B 109.7 . .
H4A C4 H4B 108.2 . .
N7 C5 O15 124(2) . .
N7 C5 N17 113(2) . .
O15 C5 N17 122.2(17) . .
N31 C6 N30 112(2) . .
N31 C6 H6A 109.2 . .
N30 C6 H6A 109.2 . .
N31 C6 H6B 109.2 . .
N30 C6 H6B 109.2 . .
H6A C6 H6B 107.9 . .
O8 C8 N4 132(2) . .
O8 C8 N26 125(2) . 2_666
N4 C8 N26 103(2) . 2_666
O14 C10 N20 124.7(17) . .
O14 C10 N21 126.2(16) . .
N20 C10 N21 109.1(15) . .
N15 C11 N30 119.1(16) . .
N15 C11 C36 105(2) . .
N30 C11 C36 99.4(17) . .
N15 C11 H11 110.9 . .
N30 C11 H11 110.9 . .
C36 C11 H11 110.9 . .
N17 C12 N20 116.6(17) . .
N17 C12 C28 109.0(19) . .
N20 C12 C28 99.9(14) . .
N17 C12 H12 110.3 . .
N20 C12 H12 110.3 . .
C28 C12 H12 110.3 . .
N23 C13 N22 116.3(18) . .
N23 C13 C24 105.0(16) . .
N22 C13 C24 105.5(17) . .
N23 C13 H13 109.9 . .
N22 C13 H13 109.9 . .
C24 C13 H13 109.9 . .
O6 C14 N27 128(2) . .
O6 C14 N28 132(3) . .
N27 C14 N28 100(3) . .
O16 C16 N19 129.9(19) . .
O16 C16 N1 124.2(19) . 2_655
N19 C16 N1 105.8(16) . 2_655
N23 C17 N1 112.3(17) . .
N23 C17 H17A 109.1 . .
N1 C17 H17A 109.2 . .
N23 C17 H17B 109.2 . .
N1 C17 H17B 109.2 . .
H17A C17 H17B 107.9 . .
N26 C20 N27 114.7(19) . .
N26 C20 H20A 108.6 . .
N27 C20 H20A 108.6 . .
N26 C20 H20B 108.6 . .
N27 C20 H20B 108.6 . .
H20A C20 H20B 107.6 . .
O12 C21 N18 126.3(18) . 2_655
O12 C21 N24 122(2) . .
N18 C21 N24 111.4(19) 2_655 .
C39 N25 C110 119(3) . .
C39 N25 C82 114(2) . .
C110 N25 C82 125(2) . .
O13 C23 N32 124(2) . .
O13 C23 N22 123(2) . .
N32 C23 N22 112.7(17) . .
N6 C24 N32 116.4(14) . .
N6 C24 C13 102(2) . .
N32 C24 C13 104.1(17) . .
N6 C24 H24 111.1 . .
N32 C24 H24 111.1 . .
C13 C24 H24 111.1 . .
O7 C27 N30 125(2) . .
O7 C27 N29 127(2) . .
N30 C27 N29 108(2) . .
N21 C28 C12 106.0(15) . .
N21 C28 N7 110.3(19) . .
C12 C28 N7 96.1(16) . .
N21 C28 H28 114.3 . .
C12 C28 H28 114.3 . .
N7 C28 H28 114.3 . .
O17 C30 N6 127(2) . .
O17 C30 N23 126(2) . .
N6 C30 N23 107.2(18) . .
N32 C31 N21 114(2) . .
N32 C31 H31A 108.8 . .
N21 C31 H31A 108.8 . .
N32 C31 H31B 108.8 . .
N21 C31 H31B 108.8 . .
H31A C31 H31B 107.6 . .
O9 C35 N15 126(2) . .
O9 C35 N9 125(2) . .
N15 C35 N9 109(2) . .
N9 C36 N29 117.0(18) . .
N9 C36 C11 101(2) . .
N29 C36 C11 105.6(19) . .
N9 C36 H36 111.0 . .
N29 C36 H36 111.0 . .
C11 C36 H36 111.0 . .
N7 C37 N6 116.3(16) . .
N7 C37 H37A 108.2 . .
N6 C37 H37A 108.2 . .
N7 C37 H37B 108.2 . .
N6 C37 H37B 108.2 . .
H37A C37 H37B 107.4 . .
O10 C39 N25 128(3) . .
O10 C39 N12 128(2) . .
N25 C39 N12 104(3) . .
O11 C40 N31 125(2) . 2_666
O11 C40 N2 125.3(19) . .
N31 C40 N2 110(2) 2_666 .
N15 C45 N4 110.3(17) . .
N15 C45 H45A 109.6 . .
N4 C45 H45A 109.6 . .
N15 C45 H45B 109.6 . .
N4 C45 H45B 109.6 . .
H45A C45 H45B 108.1 . .
N9 C46 N12 114.1(19) . .
N9 C46 H46A 108.7 . .
N12 C46 H46A 108.7 . .
N9 C46 H46B 108.7 . .
N12 C46 H46B 108.7 . .
H46A C46 H46B 107.6 . .
N19 C47 N20 114(2) . .
N19 C47 H47A 108.7 . .
N20 C47 H47A 108.7 . .
N19 C47 H47B 108.7 . .
N20 C47 H47B 108.7 . .
H47A C47 H47B 107.6 . .
N29 C48 N28 114(2) . .
N29 C48 H48A 108.7 . .
N28 C48 H48A 108.7 . .
N29 C48 H48B 108.7 . .
N28 C48 H48B 108.7 . .
H48A C48 H48B 107.6 . .
N28 C62 N12 117(2) . .
N28 C62 C82 101(2) . .
N12 C62 C82 106(2) . .
N28 C62 H62 110.9 . .
N12 C62 H62 110.9 . .
C82 C62 H62 110.9 . .
N27 C82 N25 115.6(19) . .
N27 C82 C62 105(2) . .
N25 C82 C62 101(2) . .
N27 C82 H82 111.7 . .
N25 C82 H82 111.7 . .
C62 C82 H82 111.7 . .
N25 C110 N2 114(3) . .
N25 C110 H11C 108.8 . .
N2 C110 H11C 108.8 . .
N25 C110 H11D 108.8 . .
N2 C110 H11D 108.8 . .
H11C C110 H11D 107.7 . .
C116 N33 C1 123.8(12) . .
C116 N33 C22 116.2(12) . .
C1 N33 C22 120.0 . .
N33 C1 C15 120.0 . .
N33 C1 H1 120.0 . .
C15 C1 H1 120.0 . .
C7 C15 C1 120.0 . .
C7 C15 H15 120.0 . .
C1 C15 H15 120.0 . .
C15 C7 C9 120.0 . .
C15 C7 C1I 123.0(17) . .
C9 C7 C1I 117.0(17) . .
C7 C9 C22 120.0 . .
C7 C9 H9 120.0 . .
C22 C9 H9 120.0 . .
C9 C22 N33 120.0 . .
C9 C22 H22 120.0 . .
N33 C22 H22 120.0 . .
C116 C115 C114 111(2) . .
C116 C115 H11E 109.4 . .
C114 C115 H11E 109.4 . .
C116 C115 H11F 109.4 . .
C114 C115 H11F 109.4 . .
H11E C115 H11F 108.0 . .
C114 C114 C115 113(3) 2_657 .
C114 C114 H11G 109.0 2_657 .
C115 C114 H11G 109.0 . .
C114 C114 H11H 109.0 2_657 .
C115 C114 H11H 109.0 . .
H11G C114 H11H 107.8 . .
N33 C116 C115 117(2) . .
N33 C116 H11I 108.1 . .
C115 C116 H11I 108.1 . .
N33 C116 H11J 108.1 . .
C115 C116 H11J 108.1 . .
H11I C116 H11J 107.3 . .
N1A C19 C1E 120.0 . .
N1A C19 H19 120.0 . .
C1E C19 H19 120.0 . .
C19 N1A C1B 120.0 . .
C19 N1A C1G 114.1(15) . .
C1B N1A C1G 125.5(15) . .
N1A C1B C1C 120.0 . .
N1A C1B H1B 120.0 . .
C1C C1B H1B 120.0 . .
C1D C1C C1B 120.0 . .
C1D C1C H1C 120.0 . .
C1B C1C H1C 120.0 . .
C1C C1D C1E 120.0 . .
C1C C1D C18 135.6(15) . .
C1E C1D C18 104.4(15) . .
C1D C1E C19 120.0 . .
C1D C1E H1E 120.0 . .
C19 C1E H1E 120.0 . .
O4 C18 C1D 118(3) . .
O4 C18 O5 145(3) . .
C1D C18 O5 97(2) . .
C18 O4 U1 131(2) . .
C1G C1F C1H 97(3) . .
C1G C1F H1FA 112.3 . .
C1H C1F H1FA 112.3 . .
C1G C1F H1FB 112.3 . .
C1H C1F H1FB 112.3 . .
H1FA C1F H1FB 109.9 . .
C1F C1G N1A 103(2) . .
C1F C1G H1GA 111.2 . .
N1A C1G H1GA 111.2 . .
C1F C1G H1GB 111.2 . .
N1A C1G H1GB 111.2 . .
H1GA C1G H1GB 109.1 . .
C1F C1H C1H 121(3) . 2_666
C1F C1H H1HA 107.2 . .
C1H C1H H1HA 107.2 2_666 .
C1F C1H H1HB 107.2 . .
C1H C1H H1HB 107.2 2_666 .
H1HA C1H H1HB 106.8 . .
O3 C1I O2 118(4) . .
O3 C1I C7 120(3) . .
O2 C1I C7 121(3) . .
C1I O2 U1 136(2) . .

loop_
_geom_bond_atom_site_label_1
_geom_bond_atom_site_label_2
_geom_bond_distance
_geom_bond_site_symmetry_2
U1 O1 1.766(11) .
U1 O1 1.766(11) 2_756
U1 O2 2.257(19) 2_756
U1 O2 2.257(19) .
U1 O4 2.324(18) 2_756
U1 O4 2.324(18) .
O7 C27 1.16(3) .
N19 C16 1.36(3) .
N19 C47 1.44(3) .
N19 C113 1.45(3) .
O14 C10 1.23(2) .
O13 C23 1.24(2) .
O10 C39 1.14(4) .
O15 C5 1.31(3) .
O16 C16 1.20(2) .
N17 C5 1.33(3) .
N17 C12 1.42(3) .
N17 C4 1.45(2) .
N20 C10 1.36(2) .
N20 C12 1.46(2) .
N20 C47 1.47(2) .
O12 C21 1.26(3) .
N28 C62 1.37(4) .
N28 C14 1.44(3) .
N28 C48 1.48(3) .
N29 C48 1.41(3) .
N29 C27 1.41(3) .
N29 C36 1.43(3) .
N30 C27 1.38(3) .
N30 C6 1.51(3) .
N30 C11 1.52(3) .
N18 C21 1.35(3) 2_655
N18 C113 1.41(3) .
N18 C4 1.46(3) .
N21 C10 1.37(2) .
N21 C28 1.42(3) .
N21 C31 1.44(2) .
N22 C23 1.37(3) .
N22 C112 1.41(3) .
N22 C13 1.46(2) .
N26 C20 1.39(3) .
N26 C2 1.42(4) .
N26 C8 1.43(3) 2_666
N24 C21 1.38(2) .
N24 C112 1.40(3) .
N24 C3 1.46(3) .
O17 C30 1.17(3) .
N27 C82 1.39(4) .
N27 C14 1.41(4) .
N27 C20 1.48(3) .
O6 C14 1.17(4) .
N23 C30 1.40(3) .
N23 C17 1.40(3) .
N23 C13 1.42(3) .
N31 C40 1.33(3) 2_666
N31 C6 1.41(3) .
N31 C111 1.51(3) .
O8 C8 1.18(3) .
N1 C16 1.42(3) 2_655
N1 C3 1.44(3) .
N1 C17 1.47(3) .
N2 C40 1.37(3) .
N2 C110 1.45(3) .
N2 C2 1.46(3) .
C111 N4 1.33(3) .
C111 C2 1.53(3) 2_666
C111 H111 1.12(12) .
N4 C8 1.40(3) .
N4 C45 1.55(3) .
N6 C30 1.33(3) .
N6 C37 1.46(3) .
N6 C24 1.47(3) .
N7 C5 1.29(3) .
N7 C37 1.45(3) .
N7 C28 1.58(3) .
N9 C46 1.38(3) .
N9 C36 1.42(4) .
N9 C35 1.43(3) .
C112 H11A 0.9700 .
C112 H11B 0.9700 .
N32 C23 1.35(3) .
N32 C31 1.43(3) .
N32 C24 1.48(3) .
N12 C62 1.39(4) .
N12 C39 1.42(4) .
N12 C46 1.43(3) .
C113 C3 1.49(3) 2_655
C113 H113 0.9800 .
N15 C35 1.32(3) .
N15 C11 1.42(3) .
N15 C45 1.42(3) .
O9 C35 1.14(3) .
C2 C111 1.53(3) 2_666
C2 H2 0.9800 .
C3 C113 1.49(3) 2_655
C3 H3 0.9800 .
C4 H4A 0.9700 .
C4 H4B 0.9700 .
C6 H6A 0.9700 .
C6 H6B 0.9700 .
C8 N26 1.43(3) 2_666
C11 C36 1.62(3) .
C11 H11 0.9800 .
C12 C28 1.54(2) .
C12 H12 0.9800 .
C13 C24 1.51(3) .
C13 H13 0.9800 .
C16 N1 1.42(3) 2_655
C17 H17A 0.9700 .
C17 H17B 0.9700 .
C20 H20A 0.9700 .
C20 H20B 0.9700 .
C21 N18 1.35(3) 2_655
N25 C39 1.42(3) .
N25 C110 1.43(4) .
N25 C82 1.47(4) .
C24 H24 0.9800 .
C28 H28 0.9800 .
C31 H31A 0.9700 .
C31 H31B 0.9700 .
O11 C40 1.21(3) .
C36 H36 0.9800 .
C37 H37A 0.9700 .
C37 H37B 0.9700 .
C40 N31 1.33(3) 2_666
C45 H45A 0.9700 .
C45 H45B 0.9700 .
C46 H46A 0.9700 .
C46 H46B 0.9700 .
C47 H47A 0.9700 .
C47 H47B 0.9700 .
C48 H48A 0.9700 .
C48 H48B 0.9700 .
C62 C82 1.58(3) .
C62 H62 0.9800 .
C82 H82 0.9800 .
C110 H11C 0.9700 .
C110 H11D 0.9700 .
N33 C116 1.36(3) .
N33 C1 1.3900 .
N33 C22 1.3900 .
C1 C15 1.3900 .
C1 H1 0.9300 .
C15 C7 1.3900 .
C15 H15 0.9300 .
C7 C9 1.3900 .
C7 C1I 1.54(4) .
C9 C22 1.3900 .
C9 H9 0.9300 .
C22 H22 0.9300 .
C115 C116 1.48(3) .
C115 C114 1.54(3) .
C115 H11E 0.9700 .
C115 H11F 0.9700 .
C114 C114 1.48(4) 2_657
C114 H11G 0.9700 .
C114 H11H 0.9700 .
C116 H11I 0.9700 .
C116 H11J 0.9700 .
C19 N1A 1.3900 .
C19 C1E 1.3900 .
C19 H19 0.9300 .
N1A C1B 1.3900 .
N1A C1G 1.51(4) .
C1B C1C 1.3900 .
C1B H1B 0.9300 .
C1C C1D 1.3900 .
C1C H1C 0.9300 .
C1D C1E 1.3900 .
C1D C18 1.47(2) .
C1E H1E 0.9300 .
C18 O4 1.18(4) .
C18 O5 1.52(5) .
C1F C1G 1.32(4) .
C1F C1H 1.38(5) .
C1F H1FA 0.9700 .
C1F H1FB 0.9700 .
C1G H1GA 0.9700 .
C1G H1GB 0.9700 .
C1H C1H 1.65(6) 2_666
C1H H1HA 0.9700 .
C1H H1HB 0.9700 .
C1I O3 1.19(5) .
C1I O2 1.23(4) .

loop_
_geom_torsion_atom_site_label_1
_geom_torsion_atom_site_label_2
_geom_torsion_atom_site_label_3
_geom_torsion_atom_site_label_4
_geom_torsion
_geom_torsion_site_symmetry_1
_geom_torsion_site_symmetry_2
_geom_torsion_site_symmetry_3
_geom_torsion_site_symmetry_4
C40 N31 C111 N4 -119(2) 2_666 . . .
C6 N31 C111 N4 79(3) . . . .
C40 N31 C111 C2 -4(3) 2_666 . . 2_666
C6 N31 C111 C2 -165(2) . . . 2_666
N31 C111 N4 C8 117(2) . . . .
C2 C111 N4 C8 5(2) 2_666 . . .
N31 C111 N4 C45 -80(2) . . . .
C2 C111 N4 C45 167.3(18) 2_666 . . .
C21 N24 C112 N22 -105(2) . . . .
C3 N24 C112 N22 96(2) . . . .
C23 N22 C112 N24 97(2) . . . .
C13 N22 C112 N24 -79(2) . . . .
C21 N18 C113 N19 117(2) 2_655 . . .
C4 N18 C113 N19 -78(2) . . . .
C21 N18 C113 C3 2(2) 2_655 . . 2_655
C4 N18 C113 C3 166.4(16) . . . 2_655
C16 N19 C113 N18 -119(2) . . . .
C47 N19 C113 N18 76(3) . . . .
C16 N19 C113 C3 -3(2) . . . 2_655
C47 N19 C113 C3 -169.0(18) . . . 2_655
C20 N26 C2 N2 -78(2) . . . .
C8 N26 C2 N2 118(2) 2_666 . . .
C20 N26 C2 C111 169.2(17) . . . 2_666
C8 N26 C2 C111 5(2) 2_666 . . 2_666
C40 N2 C2 N26 -114(2) . . . .
C110 N2 C2 N26 70(3) . . . .
C40 N2 C2 C111 -2(3) . . . 2_666
C110 N2 C2 C111 -178(2) . . . 2_666
C16 N1 C3 N24 -116(2) 2_655 . . .
C17 N1 C3 N24 68(2) . . . .
C16 N1 C3 C113 -3(2) 2_655 . . 2_655
C17 N1 C3 C113 -179(2) . . . 2_655
C21 N24 C3 N1 117.8(17) . . . .
C112 N24 C3 N1 -80(2) . . . .
C21 N24 C3 C113 5.8(19) . . . 2_655
C112 N24 C3 C113 168.3(16) . . . 2_655
C5 N17 C4 N18 114(2) . . . .
C12 N17 C4 N18 -91(3) . . . .
C21 N18 C4 N17 -105(2) 2_655 . . .
C113 N18 C4 N17 92(3) . . . .
C37 N7 C5 O15 1(4) . . . .
C28 N7 C5 O15 175.7(19) . . . .
C37 N7 C5 N17 179(2) . . . .
C28 N7 C5 N17 -5(3) . . . .
C12 N17 C5 N7 9(3) . . . .
C4 N17 C5 N7 167(2) . . . .
C12 N17 C5 O15 -171.9(19) . . . .
C4 N17 C5 O15 -14(4) . . . .
C40 N31 C6 N30 117(2) 2_666 . . .
C111 N31 C6 N30 -83(3) . . . .
C27 N30 C6 N31 -111(2) . . . .
C11 N30 C6 N31 78(2) . . . .
C111 N4 C8 O8 174(2) . . . .
C45 N4 C8 O8 9(3) . . . .
C111 N4 C8 N26 -7(2) . . . 2_666
C45 N4 C8 N26 -172.3(14) . . . 2_666
C12 N20 C10 O14 174(2) . . . .
C47 N20 C10 O14 -1(4) . . . .
C12 N20 C10 N21 -7(3) . . . .
C47 N20 C10 N21 179(2) . . . .
C28 N21 C10 O14 -163(2) . . . .
C31 N21 C10 O14 -17(4) . . . .
C28 N21 C10 N20 17(3) . . . .
C31 N21 C10 N20 163(2) . . . .
C35 N15 C11 N30 -117.3(19) . . . .
C45 N15 C11 N30 81(2) . . . .
C35 N15 C11 C36 -7(2) . . . .
C45 N15 C11 C36 -169.5(16) . . . .
C27 N30 C11 N15 113(2) . . . .
C6 N30 C11 N15 -75(3) . . . .
C27 N30 C11 C36 0(2) . . . .
C6 N30 C11 C36 172(2) . . . .
C5 N17 C12 N20 -121.3(19) . . . .
C4 N17 C12 N20 80(2) . . . .
C5 N17 C12 C28 -9(2) . . . .
C4 N17 C12 C28 -168.1(18) . . . .
C10 N20 C12 N17 112(2) . . . .
C47 N20 C12 N17 -74(3) . . . .
C10 N20 C12 C28 -6(3) . . . .
C47 N20 C12 C28 169(2) . . . .
C30 N23 C13 N22 121.3(18) . . . .
C17 N23 C13 N22 -76(2) . . . .
C30 N23 C13 C24 5.2(19) . . . .
C17 N23 C13 C24 167.4(17) . . . .
C23 N22 C13 N23 -114.3(19) . . . .
C112 N22 C13 N23 63(2) . . . .
C23 N22 C13 C24 2(2) . . . .
C112 N22 C13 C24 178.7(16) . . . .
C82 N27 C14 O6 -171(2) . . . .
C20 N27 C14 O6 1(3) . . . .
C82 N27 C14 N28 5(2) . . . .
C20 N27 C14 N28 177.8(18) . . . .
C62 N28 C14 O6 175(2) . . . .
C48 N28 C14 O6 -3(4) . . . .
C62 N28 C14 N27 -2(3) . . . .
C48 N28 C14 N27 -180.0(18) . . . .
C47 N19 C16 O16 -10(3) . . . .
C113 N19 C16 O16 -175(2) . . . .
C47 N19 C16 N1 170.8(18) . . . 2_655
C113 N19 C16 N1 5(2) . . . 2_655
C30 N23 C17 N1 -106(2) . . . .
C13 N23 C17 N1 94(2) . . . .
C16 N1 C17 N23 101(2) 2_655 . . .
C3 N1 C17 N23 -84(3) . . . .
C2 N26 C20 N27 92(3) . . . .
C8 N26 C20 N27 -105(3) 2_666 . . .
C82 N27 C20 N26 -86(3) . . . .
C14 N27 C20 N26 103(3) . . . .
C112 N24 C21 O12 11(3) . . . .
C3 N24 C21 O12 173.6(18) . . . .
C112 N24 C21 N18 -169.5(17) . . . 2_655
C3 N24 C21 N18 -7(2) . . . 2_655
C31 N32 C23 O13 -1(3) . . . .
C24 N32 C23 O13 172.9(19) . . . .
C31 N32 C23 N22 -175.4(18) . . . .
C24 N32 C23 N22 -2(2) . . . .
C112 N22 C23 O13 8(3) . . . .
C13 N22 C23 O13 -174.6(19) . . . .
C112 N22 C23 N32 -177.2(17) . . . .
C13 N22 C23 N32 0(2) . . . .
C30 N6 C24 N32 -117(2) . . . .
C37 N6 C24 N32 78(3) . . . .
C30 N6 C24 C13 -4(2) . . . .
C37 N6 C24 C13 -168.9(15) . . . .
C23 N32 C24 N6 114(2) . . . .
C31 N32 C24 N6 -72(3) . . . .
C23 N32 C24 C13 2(2) . . . .
C31 N32 C24 C13 176.3(17) . . . .
N23 C13 C24 N6 -0.6(17) . . . .
N22 C13 C24 N6 -124.1(15) . . . .
N23 C13 C24 N32 121.0(16) . . . .
N22 C13 C24 N32 -2(2) . . . .
C6 N30 C27 O7 2(4) . . . .
C11 N30 C27 O7 174(2) . . . .
C6 N30 C27 N29 -178(2) . . . .
C11 N30 C27 N29 -6(3) . . . .
C48 N29 C27 O7 -10(3) . . . .
C36 N29 C27 O7 -170(2) . . . .
C48 N29 C27 N30 170.6(19) . . . .
C36 N29 C27 N30 10(3) . . . .
C10 N21 C28 C12 -20(3) . . . .
C31 N21 C28 C12 -168(2) . . . .
C10 N21 C28 N7 -123.0(18) . . . .
C31 N21 C28 N7 89(2) . . . .
N17 C12 C28 N21 -108(2) . . . .
N20 C12 C28 N21 15(2) . . . .
N17 C12 C28 N7 5.5(19) . . . .
N20 C12 C28 N7 128.2(18) . . . .
C5 N7 C28 N21 109.3(19) . . . .
C37 N7 C28 N21 -76(2) . . . .
C5 N7 C28 C12 0(2) . . . .
C37 N7 C28 C12 174.9(18) . . . .
C37 N6 C30 O17 -9(3) . . . .
C24 N6 C30 O17 -172.9(17) . . . .
C37 N6 C30 N23 171.5(15) . . . .
C24 N6 C30 N23 8(2) . . . .
C17 N23 C30 O17 10(3) . . . .
C13 N23 C30 O17 172.5(17) . . . .
C17 N23 C30 N6 -170.9(16) . . . .
C13 N23 C30 N6 -8(2) . . . .
C23 N32 C31 N21 -104(2) . . . .
C24 N32 C31 N21 83(3) . . . .
C10 N21 C31 N32 117(2) . . . .
C28 N21 C31 N32 -100(3) . . . .
C11 N15 C35 O9 -174(2) . . . .
C45 N15 C35 O9 -11(3) . . . .
C11 N15 C35 N9 8(2) . . . .
C45 N15 C35 N9 170.4(15) . . . .
C46 N9 C35 O9 0(3) . . . .
C36 N9 C35 O9 176(2) . . . .
C46 N9 C35 N15 178.6(17) . . . .
C36 N9 C35 N15 -5(2) . . . .
C46 N9 C36 N29 -69(3) . . . .
C35 N9 C36 N29 114(2) . . . .
C46 N9 C36 C11 176.9(17) . . . .
C35 N9 C36 C11 1(2) . . . .
C48 N29 C36 N9 79(3) . . . .
C27 N29 C36 N9 -120(2) . . . .
C48 N29 C36 C11 -170(2) . . . .
C27 N29 C36 C11 -9(3) . . . .
N15 C11 C36 N9 3.8(19) . . . .
N30 C11 C36 N9 127.4(17) . . . .
N15 C11 C36 N29 -118(2) . . . .
N30 C11 C36 N29 5(2) . . . .
C5 N7 C37 N6 -103(2) . . . .
C28 N7 C37 N6 82(3) . . . .
C30 N6 C37 N7 108(2) . . . .
C24 N6 C37 N7 -89(2) . . . .
C110 N25 C39 O10 9(4) . . . .
C82 N25 C39 O10 175(3) . . . .
C110 N25 C39 N12 -176(2) . . . .
C82 N25 C39 N12 -10(3) . . . .
C62 N12 C39 O10 -172(3) . . . .
C46 N12 C39 O10 -16(4) . . . .
C62 N12 C39 N25 12(3) . . . .
C46 N12 C39 N25 168.6(19) . . . .
C110 N2 C40 O11 3(4) . . . .
C2 N2 C40 O11 -174(3) . . . .
C110 N2 C40 N31 -179(2) . . . 2_666
C2 N2 C40 N31 4(3) . . . 2_666
C35 N15 C45 N4 116(2) . . . .
C11 N15 C45 N4 -83(2) . . . .
C111 N4 C45 N15 87(2) . . . .
C8 N4 C45 N15 -110(2) . . . .
C36 N9 C46 N12 84(3) . . . .
C35 N9 C46 N12 -100(3) . . . .
C62 N12 C46 N9 -97(3) . . . .
C39 N12 C46 N9 108(3) . . . .
C16 N19 C47 N20 106(2) . . . .
C113 N19 C47 N20 -90(2) . . . .
C10 N20 C47 N19 -100(3) . . . .
C12 N20 C47 N19 86(3) . . . .
C27 N29 C48 N28 112(3) . . . .
C36 N29 C48 N28 -89(3) . . . .
C62 N28 C48 N29 79(3) . . . .
C14 N28 C48 N29 -103(3) . . . .
C14 N28 C62 N12 112(2) . . . .
C48 N28 C62 N12 -70(3) . . . .
C14 N28 C62 C82 -2(3) . . . .
C48 N28 C62 C82 176(2) . . . .
C39 N12 C62 N28 -121(2) . . . .
C46 N12 C62 N28 82(3) . . . .
C39 N12 C62 C82 -10(3) . . . .
C46 N12 C62 C82 -167(2) . . . .
C14 N27 C82 N25 -117(2) . . . .
C20 N27 C82 N25 71(3) . . . .
C14 N27 C82 C62 -7(3) . . . .
C20 N27 C82 C62 -179(2) . . . .
C39 N25 C82 N27 116(2) . . . .
C110 N25 C82 N27 -79(3) . . . .
C39 N25 C82 C62 4(3) . . . .
C110 N25 C82 C62 169(2) . . . .
N28 C62 C82 N27 5(2) . . . .
N12 C62 C82 N27 -117(2) . . . .
N28 C62 C82 N25 125(2) . . . .
N12 C62 C82 N25 3(3) . . . .
C39 N25 C110 N2 -107(3) . . . .
C82 N25 C110 N2 88(3) . . . .
C40 N2 C110 N25 104(3) . . . .
C2 N2 C110 N25 -80(3) . . . .
C116 N33 C1 C15 178.6(17) . . . .
C22 N33 C1 C15 0.0 . . . .
N33 C1 C15 C7 0.0 . . . .
C1 C15 C7 C9 0.0 . . . .
C1 C15 C7 C1I 179(3) . . . .
C15 C7 C9 C22 0.0 . . . .
C1I C7 C9 C22 -179(2) . . . .
C7 C9 C22 N33 0.0 . . . .
C116 N33 C22 C9 -178.7(16) . . . .
C1 N33 C22 C9 0.0 . . . .
C116 C115 C114 C114 179(2) . . . 2_657
C1 N33 C116 C115 73(2) . . . .
C22 N33 C116 C115 -108.8(18) . . . .
C114 C115 C116 N33 -178.9(18) . . . .
C1E C19 N1A C1B 0.0 . . . .
C1E C19 N1A C1G -173.2(12) . . . .
C19 N1A C1B C1C 0.0 . . . .
C1G N1A C1B C1C 172.4(14) . . . .
N1A C1B C1C C1D 0.0 . . . .
C1B C1C C1D C1E 0.0 . . . .
C1B C1C C1D C18 -176.3(18) . . . .
C1C C1D C1E C19 0.0 . . . .
C18 C1D C1E C19 177.4(13) . . . .
N1A C19 C1E C1D 0.0 . . . .
C1C C1D C18 O4 160.4(15) . . . .
C1E C1D C18 O4 -16(2) . . . .
C1C C1D C18 O5 -15(2) . . . .
C1E C1D C18 O5 167.9(13) . . . .
C1D C18 O4 U1 -175.7(12) . . . .
O5 C18 O4 U1 -3(5) . . . .
O1 U1 O4 C18 83(2) . . . .
O1 U1 O4 C18 -97(2) 2_756 . . .
O2 U1 O4 C18 -11(2) 2_756 . . .
O2 U1 O4 C18 169(2) . . . .
O4 U1 O4 C18 -54(100) 2_756 . . .
C1H C1F C1G N1A -172(2) . . . .
C19 N1A C1G C1F 73(2) . . . .
C1B N1A C1G C1F -100(2) . . . .
C1G C1F C1H C1H -172(3) . . . 2_666
C15 C7 C1I O3 9(6) . . . .
C9 C7 C1I O3 -172(4) . . . .
C15 C7 C1I O2 -164(3) . . . .
C9 C7 C1I O2 15(5) . . . .
O3 C1I O2 U1 0(8) . . . .
C7 C1I O2 U1 174(2) . . . .
O1 U1 O2 C1I 161(5) . . . .
O1 U1 O2 C1I -19(5) 2_756 . . .
O2 U1 O2 C1I 71(100) 2_756 . . .
O4 U1 O2 C1I -111(4) 2_756 . . .
O4 U1 O2 C1I 69(4) . . . .

loop_
_platon_squeeze_void_nr
_platon_squeeze_void_average_x
_platon_squeeze_void_average_y
_platon_squeeze_void_average_z
_platon_squeeze_void_volume
_platon_squeeze_void_count_electrons
_platon_squeeze_void_content
1 0.020 0.500 1.000 466 124 ' '
2 0.131 0.104 0.247 16 6 ' '
3 0.869 0.896 0.753 16 6 ' '
